data_2020873
loop_
_publ_author_name
'Kelley, Annette'
'Nalla, Sowjanya'
'Bond, Marcus R.'

_publ_section_title
;
 The square-planar to flattened-tetrahedral CuX42&#x2212;(X= Cl, Br)
 structural phase transition in 1,2,6-trimethylpyridinium salts
;
_journal_coeditor_code OG5072
_journal_issue 1
_journal_name_full 'Acta Crystallographica Section B Structural Science, Crystal Engineering and Materials'
_journal_page_first 48
_journal_page_last 60
_journal_paper_doi 10.1107/S205252061402664X
_journal_volume 71
_journal_year 2015
_chemical_formula_moiety '2(C8 H12 N), Cl4 Cu'
_chemical_formula_sum 'C16 H24 Cl4 Cu N2'
_chemical_formula_weight 449.74
_chemical_name_systematic
;
bis(1,2,6-trimethylpyridinium) tetrachloridocuprate(II)
;
_space_group_crystal_system monoclinic
_space_group_IT_number 12
_space_group_name_Hall '-C 2y'
_space_group_name_H-M_alt 'C 1 2/m 1'
_symmetry_space_group_name_Hall '-C 2y'
_symmetry_space_group_name_H-M 'C 1 2/m 1'
_atom_sites_solution_hydrogens geom
_atom_sites_solution_primary direct
_atom_sites_solution_secondary difmap
_cell_angle_alpha 90
_cell_angle_beta 114.925(2)
_cell_angle_gamma 90
_cell_formula_units_Z 2
_cell_length_a 12.9074(4)
_cell_length_b 9.2262(4)
_cell_length_c 8.6377(3)
_cell_measurement_reflns_used 2151
_cell_measurement_temperature 100(2)
_cell_measurement_theta_max 34.972
_cell_measurement_theta_min 2.91
_cell_volume 932.82(6)
_computing_cell_refinement 'HKL Scalepack (Otwinowski & Minor 1997)'
_computing_data_collection 'Collect (Nonius BV, 1997-2000)'
_computing_data_reduction 'HKL Denzo and Scalepack (Otwinowski & Minor 1997)'
_computing_molecular_graphics 'Ortep-3 for Windows (Farrugia, 1997)'
_computing_publication_material 'WinGX publication routines (Farrugia, 1999)'
_computing_structure_refinement 'SHELXL-97 (Sheldrick, 1997)'
_diffrn_ambient_temperature 100(2)
_diffrn_detector_area_resol_mean 9
_diffrn_measured_fraction_theta_full 0.998
_diffrn_measured_fraction_theta_max 0.998
_diffrn_measurement_device '95mm CCD camera on \k-goniostat'
_diffrn_measurement_device_type KappaCCD
_diffrn_measurement_method 'CCD rotation images, thick slices'
_diffrn_radiation_monochromator graphite
_diffrn_radiation_type MoK\a
_diffrn_radiation_wavelength 0.71073
_diffrn_reflns_av_R_equivalents 0.036
_diffrn_reflns_limit_h_max 20
_diffrn_reflns_limit_h_min 0
_diffrn_reflns_limit_k_max 14
_diffrn_reflns_limit_k_min 0
_diffrn_reflns_limit_l_max 12
_diffrn_reflns_limit_l_min -13
_diffrn_reflns_number 15464
_diffrn_reflns_reduction_process
;
 Scaled and merged with Sortav
 R.H. Blessing, (1987) Cryst. Rev. 1, 3-58
 R.H. Blessing, (1989) J. Appl. Cryst. 22, 396-397
;
_diffrn_reflns_theta_full 34.95
_diffrn_reflns_theta_max 34.95
_diffrn_reflns_theta_min 3.35
_exptl_absorpt_coefficient_mu 1.743
_exptl_absorpt_correction_T_max 0.787
_exptl_absorpt_correction_T_min 0.674
_exptl_absorpt_correction_type multi-scan
_exptl_absorpt_process_details '(DENZO/SCALEPACK; Otwinowski & Minor, 1997)'
_exptl_crystal_colour 'dark green'
_exptl_crystal_density_diffrn 1.601
_exptl_crystal_density_method 'not measured'
_exptl_crystal_description block
_exptl_crystal_F_000 462
_exptl_crystal_size_max .21
_exptl_crystal_size_mid .18
_exptl_crystal_size_min .12
_refine_diff_density_max 0.44
_refine_diff_density_min -0.684
_refine_ls_extinction_method none
_refine_ls_goodness_of_fit_ref 1.079
_refine_ls_hydrogen_treatment refall
_refine_ls_matrix_type full
_refine_ls_number_parameters 80
_refine_ls_number_reflns 2151
_refine_ls_number_restraints 0
_refine_ls_restrained_S_all 1.079
_refine_ls_R_factor_all 0.0291
_refine_ls_R_factor_gt 0.0244
_refine_ls_shift/su_max 0
_refine_ls_shift/su_mean 0
_refine_ls_structure_factor_coef Fsqd
_refine_ls_weighting_details 'calc w=1/[\s^2^(Fo^2^)+(0.0283P)^2^+0.6906P] where P=(Fo^2^+2Fc^2^)/3'
_refine_ls_weighting_scheme calc
_refine_ls_wR_factor_gt 0.0625
_refine_ls_wR_factor_ref 0.0646
_reflns_number_gt 1935
_reflns_number_total 2151
_reflns_threshold_expression >2sigma(I)
_cod_data_source_file og5072sup1_Cl100K.cif
_cod_data_source_block Cl100K
_cod_database_code 2020873

loop_
_space_group_symop_operation_xyz
'x, y, z'
'-x, y, -z'
'x+1/2, y+1/2, z'
'-x+1/2, y+1/2, -z'
'-x, -y, -z'
'x, -y, z'
'-x+1/2, -y+1/2, -z'
'x+1/2, -y+1/2, z'

loop_
_atom_site_type_symbol
_atom_site_label
_atom_site_fract_x
_atom_site_fract_y
_atom_site_fract_z
_atom_site_U_iso_or_equiv
_atom_site_adp_type
_atom_site_calc_flag
_atom_site_refinement_flags
_atom_site_occupancy
_atom_site_symmetry_multiplicity
_atom_site_disorder_assembly
_atom_site_disorder_group
Cu Cu1 0 0 0 0.01213(6) Uani d S 1 4 . .
Cl Cl1 0.06870(3) 0 0.28688(4) 0.01716(7) Uani d S 1 2 . .
Cl Cl2 0 0.24919(4) 0 0.01781(7) Uani d S 1 2 . .
N N1 0.16689(10) 0.5 0.69761(15) 0.0150(2) Uani d S 1 2 . .
C C11 0.19794(16) 0.5 0.8827(2) 0.0252(3) Uani d S 1 2 . .
H H11A 0.2039 0.5981 0.9227 0.038 Uiso calc PR 0.25 1 . .
H H11B 0.27 0.4518 0.9415 0.038 Uiso calc PR 0.25 1 . .
H H11C 0.1402 0.4501 0.9045 0.038 Uiso calc PR 0.25 1 . .
H H11D 0.2054 0.4019 0.9231 0.038 Uiso calc PR 0.25 1 . .
H H11E 0.1394 0.5482 0.9042 0.038 Uiso calc PR 0.25 1 . .
H H11F 0.2692 0.5499 0.9413 0.038 Uiso calc PR 0.25 1 . .
C C2 0.15386(8) 0.37049(11) 0.61484(13) 0.01470(16) Uani d . 1 1 . .
C C21 0.16974(10) 0.23177(12) 0.71163(15) 0.02023(19) Uani d . 1 1 . .
C C3 0.12551(9) 0.37025(11) 0.44109(13) 0.01543(16) Uani d . 1 1 . .
C C4 0.11144(12) 0.5 0.35383(18) 0.0162(2) Uani d S 1 2 . .
H H21A 0.1204(15) 0.2267(19) 0.772(2) 0.028(4) Uiso d . 1 1 . .
H H21B 0.2497(15) 0.2252(19) 0.799(2) 0.028(4) Uiso d . 1 1 . .
H H21C 0.1529(15) 0.150(2) 0.636(2) 0.030(5) Uiso d . 1 1 . .
H H3 0.1164(14) 0.2761(19) 0.384(2) 0.021(4) Uiso d . 1 1 . .
H H4 0.0930(18) 0.5 0.234(3) 0.017(5) Uiso d S 1 2 . .

loop_
_atom_site_aniso_label
_atom_site_aniso_U_11
_atom_site_aniso_U_22
_atom_site_aniso_U_33
_atom_site_aniso_U_12
_atom_site_aniso_U_13
_atom_site_aniso_U_23
Cu1 0.01340(10) 0.01157(10) 0.01138(10) 0 0.00518(8) 0
Cl1 0.02395(16) 0.01313(13) 0.01228(13) 0 0.00556(11) 0
Cl2 0.02771(17) 0.01185(13) 0.01307(13) 0 0.00783(12) 0
N1 0.0168(5) 0.0160(5) 0.0133(5) 0 0.0073(4) 0
C11 0.0342(8) 0.0284(8) 0.0138(6) 0 0.0110(6) 0
C2 0.0143(4) 0.0140(4) 0.0164(4) -0.0003(3) 0.0070(3) 0.0008(3)
C21 0.0237(5) 0.0169(4) 0.0221(4) 0.0012(4) 0.0116(4) 0.0044(4)
C3 0.0163(4) 0.0147(4) 0.0152(4) -0.0008(3) 0.0065(3) -0.0010(3)
C4 0.0165(6) 0.0172(6) 0.0140(5) 0 0.0054(4) 0

loop_
_atom_type_symbol
_atom_type_description
_atom_type_scat_dispersion_real
_atom_type_scat_dispersion_imag
_atom_type_scat_source
C C 0.003 0.002 'International Tables Vol C Tables 4.2.6.8 and 6.1.1.4'
H H 0 0 'International Tables Vol C Tables 4.2.6.8 and 6.1.1.4'
Cl Cl 0.148 0.159 'International Tables Vol C Tables 4.2.6.8 and 6.1.1.4'
Cu Cu 0.32 1.265 'International Tables Vol C Tables 4.2.6.8 and 6.1.1.4'
N N 0.006 0.003 'International Tables Vol C Tables 4.2.6.8 and 6.1.1.4'

loop_
_geom_angle_atom_site_label_1
_geom_angle_atom_site_label_2
_geom_angle_atom_site_label_3
_geom_angle_site_symmetry_1
_geom_angle_site_symmetry_3
_geom_angle
C2 N1 C2 . 6_565 122.03(12)
C2 N1 C11 . . 118.98(6)
C2 N1 C11 6_565 . 118.98(6)
N1 C11 H11A . . 109.5
N1 C11 H11B . . 109.5
H11A C11 H11B . . 109.5
N1 C11 H11C . . 109.5
H11A C11 H11C . . 109.5
H11B C11 H11C . . 109.5
N1 C11 H11D . . 109.5
H11A C11 H11D . . 141.1
H11B C11 H11D . . 56.3
H11C C11 H11D . . 56.3
N1 C11 H11E . . 109.5
H11A C11 H11E . . 56.3
H11B C11 H11E . . 141.1
H11C C11 H11E . . 56.3
H11D C11 H11E . . 109.5
N1 C11 H11F . . 109.5
H11A C11 H11F . . 56.3
H11B C11 H11F . . 56.3
H11C C11 H11F . . 141.1
H11D C11 H11F . . 109.5
H11E C11 H11F . . 109.5
N1 C2 C3 . . 119.07(9)
N1 C2 C21 . . 119.91(9)
C3 C2 C21 . . 121.02(9)
C2 C21 H21A . . 111.9(10)
C2 C21 H21B . . 109.5(10)
H21A C21 H21B . . 106.8(15)
C2 C21 H21C . . 110.5(11)
H21A C21 H21C . . 108.4(15)
H21B C21 H21C . . 109.7(15)
C4 C3 C2 . . 120.12(10)
C4 C3 H3 . . 122.3(10)
C2 C3 H3 . . 117.6(10)
C3 C4 C3 . 6_565 119.58(13)
C3 C4 H4 . 6_565 120.21(7)
C3 C4 H4 . . 120.21(7)

loop_
_geom_bond_atom_site_label_1
_geom_bond_atom_site_label_2
_geom_bond_site_symmetry_2
_geom_bond_distance
Cu1 Cl1 . 2.2527(3)
Cu1 Cl2 . 2.2990(3)
N1 C2 . 1.3660(11)
N1 C11 . 1.4755(19)
C11 H11A . 0.96
C11 H11B . 0.96
C11 H11C . 0.96
C11 H11D . 0.96
C11 H11E . 0.96
C11 H11F . 0.96
C2 C3 . 1.3868(14)
C2 C21 . 1.4949(14)
C21 H21A . 0.982(17)
C21 H21B . 0.992(18)
C21 H21C . 0.963(19)
C3 C4 . 1.3852(12)
C3 H3 . 0.979(17)
C4 H4 . 0.96(2)

_cod_database_fobs_code 2020873
